data_7104280
loop_
_publ_author_name
'Edge, Ruth'
'Less, Robert J'
'McInnes, Eric J L'
'M\"uther, Kristine'
'Naseri, Vesal'
'Rawson, Jeremy M'
'Wright, Dominic S'

_publ_section_title
;
 Formation of a new class of 7pi radicals via sterically induced P-P
 bond cleavage of the dimers [(CH)2(NR)2P]2.
;
_journal_issue 13
_journal_name_full 'Chemical communications (Cambridge, England)'
_journal_page_first 1691
_journal_page_last 1693
_journal_paper_doi 10.1039/b821241d
_journal_volume 34
_journal_year 2009
_chemical_formula_moiety 'C40 H48 N4 P2'
_chemical_formula_sum 'C40 H48 N4 P2'
_chemical_formula_weight 646.76
_chemical_name_systematic
;
?
;
_space_group_IT_number 2
_symmetry_cell_setting triclinic
_symmetry_space_group_name_Hall '-P 1'
_symmetry_space_group_name_H-M 'P -1'
_atom_sites_solution_hydrogens geom
_atom_sites_solution_primary direct
_atom_sites_solution_secondary difmap
_audit_creation_method SHELXL-97
_cell_angle_alpha 85.8725(16)
_cell_angle_beta 74.5382(17)
_cell_angle_gamma 73.0208(14)
_cell_formula_units_Z 1
_cell_length_a 8.6059(3)
_cell_length_b 10.2485(4)
_cell_length_c 10.8287(4)
_cell_measurement_reflns_used 6684
_cell_measurement_temperature 180(2)
_cell_measurement_theta_max 27.48
_cell_measurement_theta_min 1.02
_cell_volume 880.36(6)
_computing_cell_refinement 'HKL Scalepack (Otwinowski & Minor 1997)'
_computing_data_collection 'Collect (Nonius B.V. 1998)'
_computing_data_reduction
;
HKL Denzo and Scalepack (Otwinowski & Minor 1997)
;
_computing_publication_material 'SHELXL-97 (Sheldrick 1997)'
_computing_structure_refinement 'SHELXL-97 (Sheldrick 1997)'
_computing_structure_solution 'SIR-92 (Altomare et al. 1994)'
_diffrn_ambient_temperature 180(2)
_diffrn_measured_fraction_theta_full 0.992
_diffrn_measured_fraction_theta_max 0.992
_diffrn_measurement_device_type 'Nonius Kappa CCD'
_diffrn_measurement_method 'Thin slice \w and \f scans'
_diffrn_radiation_source 'fine-focus sealed tube'
_diffrn_radiation_type MoK\a
_diffrn_radiation_wavelength 0.71073
_diffrn_reflns_av_R_equivalents 0.0674
_diffrn_reflns_av_sigmaI/netI 0.0828
_diffrn_reflns_limit_h_max 10
_diffrn_reflns_limit_h_min -10
_diffrn_reflns_limit_k_max 12
_diffrn_reflns_limit_k_min -12
_diffrn_reflns_limit_l_max 13
_diffrn_reflns_limit_l_min -13
_diffrn_reflns_number 9748
_diffrn_reflns_theta_full 26.37
_diffrn_reflns_theta_max 26.37
_diffrn_reflns_theta_min 2.56
_diffrn_standards_number 0
_exptl_absorpt_coefficient_mu 0.158
_exptl_absorpt_correction_T_max 0.992
_exptl_absorpt_correction_T_min 0.962
_exptl_absorpt_correction_type multi-scan
_exptl_absorpt_process_details
;

multi-scan from symmetry-related measurements

Sortav (Blessing 1995)

;
_exptl_crystal_colour Red
_exptl_crystal_density_diffrn 1.220
_exptl_crystal_density_method 'not measured'
_exptl_crystal_description Prism
_exptl_crystal_F_000 346
_exptl_crystal_size_max 0.14
_exptl_crystal_size_mid 0.12
_exptl_crystal_size_min 0.05
_refine_diff_density_max 0.364
_refine_diff_density_min -0.447
_refine_diff_density_rms 0.125
_refine_ls_extinction_method none
_refine_ls_goodness_of_fit_ref 1.091
_refine_ls_hydrogen_treatment mixed
_refine_ls_matrix_type full
_refine_ls_number_parameters 222
_refine_ls_number_reflns 3565
_refine_ls_number_restraints 0
_refine_ls_restrained_S_all 1.091
_refine_ls_R_factor_all 0.1070
_refine_ls_R_factor_gt 0.0627
_refine_ls_shift/su_max 0.002
_refine_ls_shift/su_mean 0.000
_refine_ls_structure_factor_coef Fsqd
_refine_ls_weighting_details 'calc w=1/[\s^2^(Fo^2^)+(0.0290P)^2^+0.8548P] where P=(Fo^2^+2Fc^2^)/3'
_refine_ls_weighting_scheme calc
_refine_ls_wR_factor_gt 0.1158
_refine_ls_wR_factor_ref 0.1346
_reflns_number_gt 2504
_reflns_number_total 3565
_reflns_threshold_expression >2sigma(I)
_cod_data_source_file b821241d.txt
_cod_data_source_block dw0827
_cod_depositor_comments
;
The following automatic conversions were performed:
'_symmetry_cell_setting' value 'Triclinic' changed to 'triclinic'
according to '/home/saulius/struct/CIF-dictionaries/cif_core.dic'
dictionary named 'cif_core.dic' version 2.4.1 from 2010-06-29.

Automatic conversion script
Id: cif_fix_enum 1527 2010-12-29 10:47:43Z saulius 
;
_cod_database_code 7104280

loop_
_symmetry_equiv_pos_as_xyz
'x, y, z'
'-x, -y, -z'

loop_
_atom_site_label
_atom_site_type_symbol
_atom_site_fract_x
_atom_site_fract_y
_atom_site_fract_z
_atom_site_U_iso_or_equiv
_atom_site_adp_type
_atom_site_occupancy
_atom_site_symmetry_multiplicity
_atom_site_calc_flag
_atom_site_refinement_flags
_atom_site_disorder_assembly
_atom_site_disorder_group
P1 P 0.08215(9) 0.07014(7) 0.00620(7) 0.0227(2) Uani 1 1 d . . .
N1 N -0.0702(3) 0.2249(2) 0.0146(2) 0.0248(5) Uani 1 1 d . . .
N2 N 0.0454(3) 0.0709(2) 0.1710(2) 0.0271(5) Uani 1 1 d . . .
C1 C -0.1741(4) 0.2474(3) 0.1407(3) 0.0285(7) Uani 1 1 d . . .
H1 H -0.275(4) 0.316(3) 0.159(3) 0.027(8) Uiso 1 1 d . . .
C2 C -0.1119(4) 0.1637(3) 0.2259(3) 0.0280(6) Uani 1 1 d . . .
H2 H -0.158(4) 0.163(3) 0.317(3) 0.030(8) Uiso 1 1 d . . .
C11 C -0.0900(3) 0.3252(3) -0.0838(2) 0.0232(6) Uani 1 1 d . . .
C12 C -0.2400(3) 0.3635(3) -0.1218(3) 0.0257(6) Uani 1 1 d . . .
C121 C -0.3815(4) 0.3012(3) -0.0655(3) 0.0354(7) Uani 1 1 d . . .
H12A H -0.3364 0.2098 -0.0335 0.053 Uiso 1 1 calc R . .
H12B H -0.4376 0.2946 -0.1316 0.053 Uiso 1 1 calc R . .
H12C H -0.4626 0.3585 0.0053 0.053 Uiso 1 1 calc R . .
C13 C -0.2580(4) 0.4622(3) -0.2172(3) 0.0303(7) Uani 1 1 d . . .
H13 H -0.3605 0.4895 -0.2423 0.036 Uiso 1 1 calc R . .
C14 C -0.1325(4) 0.5213(3) -0.2762(3) 0.0321(7) Uani 1 1 d . . .
C141 C -0.1542(5) 0.6264(3) -0.3807(3) 0.0471(9) Uani 1 1 d . . .
H14A H -0.2710 0.6838 -0.3612 0.071 Uiso 1 1 calc R . .
H14B H -0.1264 0.5799 -0.4630 0.071 Uiso 1 1 calc R . .
H14C H -0.0792 0.6835 -0.3854 0.071 Uiso 1 1 calc R . .
C15 C 0.0157(4) 0.4807(3) -0.2367(3) 0.0295(7) Uani 1 1 d . . .
H15 H 0.1038 0.5200 -0.2766 0.035 Uiso 1 1 calc R . .
C16 C 0.0395(4) 0.3848(3) -0.1413(3) 0.0254(6) Uani 1 1 d . . .
C161 C 0.1992(4) 0.3505(3) -0.0996(3) 0.0334(7) Uani 1 1 d . . .
H16A H 0.1725 0.3577 -0.0061 0.050 Uiso 1 1 calc R . .
H16B H 0.2636 0.4143 -0.1388 0.050 Uiso 1 1 calc R . .
H16C H 0.2659 0.2572 -0.1266 0.050 Uiso 1 1 calc R . .
C21 C 0.1545(4) -0.0050(3) 0.2462(2) 0.0244(6) Uani 1 1 d . . .
C22 C 0.1033(4) -0.1009(3) 0.3347(2) 0.0269(6) Uani 1 1 d . . .
C221 C -0.0661(4) -0.1250(3) 0.3577(3) 0.0328(7) Uani 1 1 d . . .
H22A H -0.1086 -0.0989 0.2814 0.049 Uiso 1 1 calc R . .
H22B H -0.1442 -0.0700 0.4311 0.049 Uiso 1 1 calc R . .
H22C H -0.0559 -0.2218 0.3756 0.049 Uiso 1 1 calc R . .
C23 C 0.2156(4) -0.1760(3) 0.4034(3) 0.0323(7) Uani 1 1 d . . .
H23 H 0.1821 -0.2413 0.4633 0.039 Uiso 1 1 calc R . .
C24 C 0.3733(4) -0.1594(3) 0.3881(3) 0.0374(8) Uani 1 1 d . . .
C241 C 0.4947(5) -0.2427(4) 0.4627(3) 0.0587(11) Uani 1 1 d . . .
H24A H 0.4614 -0.3246 0.4963 0.088 Uiso 1 1 calc R . .
H24B H 0.4924 -0.1879 0.5340 0.088 Uiso 1 1 calc R . .
H24C H 0.6086 -0.2694 0.4060 0.088 Uiso 1 1 calc R . .
C25 C 0.4187(4) -0.0614(3) 0.3020(3) 0.0338(7) Uani 1 1 d . . .
H25 H 0.5256 -0.0471 0.2917 0.041 Uiso 1 1 calc R . .
C26 C 0.3128(4) 0.0161(3) 0.2305(3) 0.0283(6) Uani 1 1 d . . .
C261 C 0.3684(4) 0.1220(3) 0.1399(3) 0.0378(8) Uani 1 1 d . . .
H26A H 0.2793 0.2087 0.1549 0.057 Uiso 1 1 calc R . .
H26B H 0.3911 0.0919 0.0514 0.057 Uiso 1 1 calc R . .
H26C H 0.4708 0.1342 0.1546 0.057 Uiso 1 1 calc R . .

loop_
_atom_site_aniso_label
_atom_site_aniso_U_11
_atom_site_aniso_U_22
_atom_site_aniso_U_33
_atom_site_aniso_U_23
_atom_site_aniso_U_13
_atom_site_aniso_U_12
P1 0.0243(4) 0.0216(4) 0.0219(4) 0.0041(3) -0.0057(3) -0.0069(3)
N1 0.0240(13) 0.0221(11) 0.0231(12) 0.0063(9) -0.0024(10) -0.0033(10)
N2 0.0273(13) 0.0309(13) 0.0209(12) 0.0045(10) -0.0076(10) -0.0047(10)
C1 0.0270(16) 0.0278(15) 0.0264(15) -0.0003(12) -0.0021(13) -0.0054(13)
C2 0.0265(16) 0.0329(16) 0.0212(14) -0.0002(12) -0.0028(12) -0.0066(13)
C11 0.0250(15) 0.0192(13) 0.0239(14) 0.0018(11) -0.0061(12) -0.0046(11)
C12 0.0247(15) 0.0249(14) 0.0255(14) -0.0008(12) -0.0053(12) -0.0049(12)
C121 0.0302(17) 0.0360(17) 0.0397(17) -0.0001(14) -0.0087(14) -0.0092(14)
C13 0.0283(16) 0.0303(15) 0.0311(16) -0.0002(13) -0.0125(13) -0.0018(13)
C14 0.0410(19) 0.0245(15) 0.0264(15) 0.0031(12) -0.0067(14) -0.0050(13)
C141 0.059(2) 0.0395(19) 0.0359(18) 0.0140(15) -0.0117(17) -0.0065(17)
C15 0.0341(17) 0.0254(15) 0.0287(15) 0.0032(12) -0.0043(13) -0.0123(13)
C16 0.0285(16) 0.0219(14) 0.0265(15) 0.0021(12) -0.0073(12) -0.0085(12)
C161 0.0304(17) 0.0308(16) 0.0418(18) 0.0052(14) -0.0105(14) -0.0130(13)
C21 0.0275(16) 0.0245(14) 0.0204(13) 0.0004(11) -0.0090(12) -0.0037(12)
C22 0.0327(17) 0.0269(14) 0.0199(14) 0.0008(12) -0.0052(12) -0.0083(12)
C221 0.0400(18) 0.0326(16) 0.0261(15) 0.0059(13) -0.0079(14) -0.0125(14)
C23 0.0409(19) 0.0309(16) 0.0215(14) 0.0071(12) -0.0073(13) -0.0070(14)
C24 0.0386(19) 0.0412(18) 0.0288(16) 0.0031(14) -0.0133(14) -0.0024(15)
C241 0.050(2) 0.073(3) 0.045(2) 0.0120(19) -0.0246(18) 0.002(2)
C25 0.0273(17) 0.0435(18) 0.0321(16) 0.0001(14) -0.0120(14) -0.0083(14)
C26 0.0288(16) 0.0297(15) 0.0255(15) -0.0003(12) -0.0062(13) -0.0075(13)
C261 0.0373(19) 0.0435(19) 0.0370(17) 0.0036(15) -0.0083(15) -0.0204(15)

loop_
_atom_type_symbol
_atom_type_description
_atom_type_scat_dispersion_real
_atom_type_scat_dispersion_imag
_atom_type_scat_source
C C 0.0033 0.0016 'International Tables Vol C Tables 4.2.6.8 and 6.1.1.4'
H H 0.0000 0.0000 'International Tables Vol C Tables 4.2.6.8 and 6.1.1.4'
N N 0.0061 0.0033 'International Tables Vol C Tables 4.2.6.8 and 6.1.1.4'
P P 0.1023 0.0942 'International Tables Vol C Tables 4.2.6.8 and 6.1.1.4'

loop_
_geom_angle_atom_site_label_1
_geom_angle_atom_site_label_2
_geom_angle_atom_site_label_3
_geom_angle
_geom_angle_site_symmetry_1
_geom_angle_site_symmetry_3
_geom_angle_publ_flag
N2 P1 N1 89.76(11) . . ?
N2 P1 P1 97.44(9) . 2 ?
N1 P1 P1 97.95(9) . 2 ?
C1 N1 C11 121.9(2) . . ?
C1 N1 P1 109.59(18) . . ?
C11 N1 P1 128.36(18) . . ?
C2 N2 C21 122.4(2) . . ?
C2 N2 P1 110.02(19) . . ?
C21 N2 P1 127.51(18) . . ?
C2 C1 N1 113.6(3) . . ?
C1 C2 N2 112.9(3) . . ?
C12 C11 C16 120.3(2) . . ?
C12 C11 N1 119.3(2) . . ?
C16 C11 N1 120.5(2) . . ?
C11 C12 C13 118.6(3) . . ?
C11 C12 C121 122.5(2) . . ?
C13 C12 C121 118.9(3) . . ?
C14 C13 C12 122.4(3) . . ?
C13 C14 C15 117.7(3) . . ?
C13 C14 C141 121.4(3) . . ?
C15 C14 C141 120.9(3) . . ?
C16 C15 C14 122.4(3) . . ?
C15 C16 C11 118.7(3) . . ?
C15 C16 C161 119.5(3) . . ?
C11 C16 C161 121.8(2) . . ?
C22 C21 C26 120.4(3) . . ?
C22 C21 N2 119.8(3) . . ?
C26 C21 N2 119.8(2) . . ?
C23 C22 C21 118.0(3) . . ?
C23 C22 C221 119.4(3) . . ?
C21 C22 C221 122.6(3) . . ?
C24 C23 C22 122.8(3) . . ?
C23 C24 C25 117.8(3) . . ?
C23 C24 C241 122.3(3) . . ?
C25 C24 C241 120.0(3) . . ?
C26 C25 C24 122.1(3) . . ?
C25 C26 C21 118.9(3) . . ?
C25 C26 C261 119.6(3) . . ?
C21 C26 C261 121.6(3) . . ?

loop_
_geom_bond_atom_site_label_1
_geom_bond_atom_site_label_2
_geom_bond_distance
_geom_bond_site_symmetry_2
_geom_bond_publ_flag
P1 N2 1.727(2) . ?
P1 N1 1.728(2) . ?
P1 P1 2.3240(16) 2 ?
N1 C1 1.412(3) . ?
N1 C11 1.435(3) . ?
N2 C2 1.411(4) . ?
N2 C21 1.428(3) . ?
C1 C2 1.324(4) . ?
C11 C12 1.398(4) . ?
C11 C16 1.406(4) . ?
C12 C13 1.399(4) . ?
C12 C121 1.505(4) . ?
C13 C14 1.378(4) . ?
C14 C15 1.392(4) . ?
C14 C141 1.515(4) . ?
C15 C16 1.387(4) . ?
C16 C161 1.497(4) . ?
C21 C22 1.404(4) . ?
C21 C26 1.406(4) . ?
C22 C23 1.395(4) . ?
C22 C221 1.502(4) . ?
C23 C24 1.382(5) . ?
C24 C25 1.390(4) . ?
C24 C241 1.517(4) . ?
C25 C26 1.388(4) . ?
C26 C261 1.506(4) . ?
